data_7027384
loop_
_publ_author_name
'Bermejo, Manuel R.'
'Fondo, Matilde'
'Gonz\'alez, Ana M.'
'Hoyos, Olga L.'
'Sousa, Antonio'
'McAuliffe, Charles A.'
'Hussain, Wasif'
'Pritchard, Robin'
'Novotorsev, Vladimir M.'

_publ_section_title
;
 Electrochemical synthesis and structural characterisation of transition
 metal complexes with 2,6-bis(1-salicyloylhydrazonoethyl)pyridine, H4daps
;
_journal_issue 13
_journal_name_full 'Journal of the Chemical Society, Dalton Transactions'
_journal_page_first 2211
_journal_paper_doi 10.1039/a902018g
_journal_year 1999
_chemical_formula_sum 'C47 H38 Cl2 N10 Ni2 O8'
_chemical_formula_weight 1059.19
_chemical_name_systematic
; 
 ? 
;
_space_group_IT_number 2
_symmetry_cell_setting triclinic
_symmetry_space_group_name_Hall '-P 1'
_symmetry_space_group_name_H-M 'P -1'
_atom_sites_solution_hydrogens geom
_atom_sites_solution_primary direct
_atom_sites_solution_secondary difmap
_audit_creation_method SHELXL-97
_cell_angle_alpha 77.00(3)
_cell_angle_beta 84.61(3)
_cell_angle_gamma 63.04(3)
_cell_formula_units_Z 2
_cell_length_a 12.739(3)
_cell_length_b 14.266(3)
_cell_length_c 14.699(3)
_cell_measurement_reflns_used 24
_cell_measurement_temperature 293(2)
_cell_measurement_theta_max 15
_cell_measurement_theta_min 10
_cell_volume 2319.9(11)
_computing_structure_refinement 'SHELXL-97 (Sheldrick, 1997)'
_computing_structure_solution 'SHELXS-97 (Sheldrick, 1990)'
_diffrn_ambient_temperature 293(2)
_diffrn_measured_fraction_theta_full 0.561
_diffrn_measured_fraction_theta_max 0.561
_diffrn_measurement_device_type CAD-4
_diffrn_measurement_method theta/2theta
_diffrn_radiation_monochromator beta-filter
_diffrn_radiation_source 'fine-focus sealed tube'
_diffrn_radiation_type MoK\a
_diffrn_radiation_wavelength 0.71069
_diffrn_reflns_av_R_equivalents 0.0161
_diffrn_reflns_av_sigmaI/netI 0.0224
_diffrn_reflns_limit_h_max 11
_diffrn_reflns_limit_h_min 0
_diffrn_reflns_limit_k_max 15
_diffrn_reflns_limit_k_min -13
_diffrn_reflns_limit_l_max 15
_diffrn_reflns_limit_l_min -15
_diffrn_reflns_number 3603
_diffrn_reflns_theta_full 22.46
_diffrn_reflns_theta_max 22.46
_diffrn_reflns_theta_min 1.64
_diffrn_standards_decay_% .7
_diffrn_standards_interval_time 60
_diffrn_standards_number 3
_exptl_absorpt_coefficient_mu 0.993
_exptl_absorpt_correction_T_max 0.9072
_exptl_absorpt_correction_T_min 0.6922
_exptl_absorpt_correction_type none
_exptl_crystal_colour crimson
_exptl_crystal_density_diffrn 1.516
_exptl_crystal_density_method 'not measured'
_exptl_crystal_description rod
_exptl_crystal_F_000 1088
_exptl_crystal_size_max 0.40
_exptl_crystal_size_mid 0.22
_exptl_crystal_size_min 0.10
_refine_diff_density_max 0.693
_refine_diff_density_min -0.456
_refine_diff_density_rms 0.060
_refine_ls_extinction_method none
_refine_ls_goodness_of_fit_ref 1.062
_refine_ls_hydrogen_treatment mixed
_refine_ls_matrix_type full
_refine_ls_number_parameters 631
_refine_ls_number_reflns 3391
_refine_ls_number_restraints 0
_refine_ls_restrained_S_all 1.062
_refine_ls_R_factor_all 0.0363
_refine_ls_R_factor_gt 0.0363
_refine_ls_shift/su_max 0.007
_refine_ls_shift/su_mean 0.000
_refine_ls_structure_factor_coef Fsqd
_refine_ls_weighting_details 'w=1/[\s^2^(Fo^2^)+(0.0751P)^2^+1.7669P] where P=(Fo^2^+2Fc^2^)/3'
_refine_ls_weighting_scheme calc
_refine_ls_wR_factor_gt 0.0971
_refine_ls_wR_factor_ref 0.0971
_reflns_number_gt 3391
_reflns_number_total 3391
_reflns_threshold_expression >2sigma(I)
_cod_data_source_file 902018gsup1.cif
_cod_data_source_block Compound3
_cod_depositor_comments
;
The following automatic conversions were performed:

'_refine_ls_weighting_scheme' value 'calc
w=1/[\s^2^(Fo^2^)+(0.0751P)^2^+1.7669P] where P=(Fo^2^+2Fc^2^)/3' was
changed to 'calc'. New tag '_refine_ls_weighting_details' was
created. The value of the new tag was set to
'w=1/[\s^2^(Fo^2^)+(0.0751P)^2^+1.7669P] where P=(Fo^2^+2Fc^2^)/3'.

Automatic conversion script
Id: cif_fix_values 3143 2015-03-26 13:38:13Z robertas 
;
_cod_original_cell_volume 2319.9(9)
_cod_original_sg_symbol_H-M P-1
_cod_database_code 7027384

loop_
_symmetry_equiv_pos_as_xyz
'x, y, z'
'-x, -y, -z'

loop_
_atom_site_label
_atom_site_type_symbol
_atom_site_fract_x
_atom_site_fract_y
_atom_site_fract_z
_atom_site_U_iso_or_equiv
_atom_site_adp_type
_atom_site_occupancy
_atom_site_calc_flag
_atom_site_refinement_flags
Ni1 Ni 0.15496(6) 0.30687(5) 0.35855(4) 0.0424(2) Uani 1 d .
Ni2 Ni 0.05401(6) 0.16359(5) 0.31432(4) 0.0414(2) Uani 1 d .
O1 O 0.1439(3) 0.0160(3) 0.2873(2) 0.0482(9) Uani 1 d .
O2 O 0.2491(3) 0.2794(3) 0.4735(2) 0.0459(9) Uani 1 d .
O3 O 0.3263(4) 0.0053(4) 0.0331(3) 0.0886(15) Uani 1 d .
O4 O 0.0520(5) 0.2845(4) 0.7175(3) 0.0825(14) Uani 1 d .
O1' O -0.1187(3) 0.2124(3) 0.2920(2) 0.0480(9) Uani 1 d .
O2' O 0.1608(3) 0.4373(3) 0.2757(2) 0.0480(9) Uani 1 d .
O3' O -0.3243(4) 0.2736(4) 0.5308(3) 0.0859(15) Uani 1 d .
O4' O 0.3947(4) 0.3689(3) 0.0520(3) 0.0797(14) Uani 1 d .
N1 N -0.0124(4) 0.3586(3) 0.2764(3) 0.0478(11) Uani 1 d .
N2 N 0.1043(4) 0.1968(4) 0.1862(3) 0.0466(11) Uani 1 d .
N3 N 0.1814(4) 0.1101(4) 0.1493(3) 0.0513(12) Uani 1 d .
N4 N 0.0283(4) 0.3601(3) 0.4480(3) 0.0451(11) Uani 1 d .
N5 N 0.0641(4) 0.3385(3) 0.5385(3) 0.0473(11) Uani 1 d .
N1' N 0.2158(4) 0.1148(3) 0.4046(3) 0.0431(11) Uani 1 d .
N2' N -0.0023(4) 0.1471(3) 0.4424(3) 0.0412(11) Uani 1 d .
N3' N -0.1226(4) 0.1906(3) 0.4532(3) 0.0437(11) Uani 1 d .
N4' N 0.2840(4) 0.2392(3) 0.2749(3) 0.0427(11) Uani 1 d .
N5' N 0.2998(4) 0.3087(3) 0.2000(3) 0.0470(11) Uani 1 d .
C1 C -0.0224(5) 0.3742(4) 0.1837(4) 0.0514(15) Uani 1 d .
C2 C -0.1207(6) 0.4584(5) 0.1342(5) 0.0696(18) Uani 1 d .
C3 C -0.2112(7) 0.5214(5) 0.1832(6) 0.078(2) Uani 1 d .
C4 C -0.2023(6) 0.5039(5) 0.2779(6) 0.0699(19) Uani 1 d .
C5 C -0.1015(5) 0.4245(4) 0.3249(4) 0.0486(14) Uani 1 d .
C6 C 0.0656(5) 0.2923(5) 0.1360(4) 0.0504(14) Uani 1 d .
C7 C -0.0814(5) 0.4098(4) 0.4244(4) 0.0497(15) Uani 1 d .
C8 C 0.1014(7) 0.3171(5) 0.0372(4) 0.081(2) Uani 1 d .
C9 C -0.1787(5) 0.4502(5) 0.4909(5) 0.0693(18) Uani 1 d .
C10 C 0.1945(5) 0.0195(4) 0.2092(4) 0.0485(14) Uani 1 d .
C11 C 0.2739(5) -0.0818(5) 0.1793(4) 0.0520(15) Uani 1 d .
C12 C 0.2899(6) -0.1781(5) 0.2364(5) 0.0704(18) Uani 1 d .
C13 C 0.3610(7) -0.2746(6) 0.2107(6) 0.092(2) Uani 1 d .
C14 C 0.4186(7) -0.2750(7) 0.1288(7) 0.100(3) Uani 1 d .
C15 C 0.4066(7) -0.1835(7) 0.0707(5) 0.088(2) Uani 1 d .
C16 C 0.3347(5) -0.0840(6) 0.0945(4) 0.0668(19) Uani 1 d .
C17 C 0.1806(5) 0.2956(4) 0.5436(4) 0.0459(14) Uani 1 d .
C18 C 0.2325(5) 0.2639(4) 0.6389(4) 0.0460(14) Uani 1 d .
C19 C 0.3498(5) 0.2386(4) 0.6477(4) 0.0551(15) Uani 1 d .
C20 C 0.4034(6) 0.2065(5) 0.7350(5) 0.0735(19) Uani 1 d .
C21 C 0.3383(8) 0.1963(6) 0.8132(5) 0.087(2) Uani 1 d .
C22 C 0.2219(8) 0.2218(6) 0.8055(5) 0.081(2) Uani 1 d .
C23 C 0.1669(7) 0.2575(5) 0.7193(4) 0.0629(17) Uani 1 d .
C1' C 0.1920(5) 0.0652(4) 0.4881(4) 0.0438(13) Uani 1 d .
C2' C 0.2805(6) -0.0233(4) 0.5426(4) 0.0570(15) Uani 1 d .
C3' C 0.3914(6) -0.0654(5) 0.5085(5) 0.0642(17) Uani 1 d .
C4' C 0.4158(5) -0.0174(4) 0.4225(4) 0.0559(16) Uani 1 d .
C5' C 0.3282(5) 0.0741(4) 0.3734(4) 0.0462(14) Uani 1 d .
C6' C 0.0666(5) 0.1049(4) 0.5136(4) 0.0441(13) Uani 1 d .
C7' C 0.3529(5) 0.1380(4) 0.2875(4) 0.0473(14) Uani 1 d .
C8' C 0.0283(5) 0.0917(5) 0.6127(4) 0.0596(16) Uani 1 d .
C9' C 0.4534(6) 0.0899(5) 0.2258(5) 0.077(2) Uani 1 d .
C10' C -0.1739(5) 0.2250(4) 0.3687(4) 0.0414(13) Uani 1 d .
C11' C -0.3032(5) 0.2853(4) 0.3666(4) 0.0471(14) Uani 1 d .
C12' C -0.3616(6) 0.3239(6) 0.2806(5) 0.0703(18) Uani 1 d .
C13' C -0.4817(7) 0.3835(7) 0.2733(6) 0.094(2) Uani 1 d .
C14' C -0.5461(6) 0.4053(7) 0.3517(7) 0.094(2) Uani 1 d .
C15' C -0.4935(6) 0.3688(6) 0.4379(5) 0.078(2) Uani 1 d .
C16' C -0.3715(5) 0.3084(5) 0.4454(4) 0.0595(16) Uani 1 d .
C17' C 0.2301(5) 0.4106(4) 0.2078(4) 0.0434(13) Uani 1 d .
C18' C 0.2387(5) 0.4944(4) 0.1322(4) 0.0447(13) Uani 1 d .
C19' C 0.1651(6) 0.6003(5) 0.1332(4) 0.0641(17) Uani 1 d .
C20' C 0.1706(7) 0.6815(5) 0.0647(5) 0.084(2) Uani 1 d .
C21' C 0.2542(7) 0.6557(6) -0.0048(5) 0.083(2) Uani 1 d .
C22' C 0.3269(6) 0.5528(6) -0.0069(4) 0.0704(19) Uani 1 d .
C23' C 0.3209(5) 0.4702(5) 0.0602(4) 0.0556(16) Uani 1 d .
Cl1 Cl 0.7458(3) 0.0743(3) 0.1774(2) 0.1489(11) Uani 1 d .
Cl2A Cl 0.9641(7) 0.0408(7) 0.1166(5) 0.147(2) Uani 0.50 d P
Cl2B Cl 0.9824(7) -0.0524(8) 0.1357(5) 0.185(4) Uani 0.50 d P
C24 C 0.8629(11) 0.0131(14) 0.1031(12) 0.211(7) Uani 1 d .
H3O H 0.2885 0.0608 0.0597 0.050 Uiso 1 d .
H4O H 0.0228 0.3128 0.6489 0.050 Uiso 1 d .
H2 H -0.1240 0.4712 0.0675 0.080 Uiso 1 d .
H3 H -0.2818 0.5787 0.1508 0.080 Uiso 1 d .
H4 H -0.2674 0.5475 0.3128 0.080 Uiso 1 d .
H81 H 0.1599 0.2512 0.0200 0.080 Uiso 1 d .
H82 H 0.0339 0.3467 -0.0034 0.080 Uiso 1 d .
H83 H 0.1336 0.3667 0.0307 0.080 Uiso 1 d .
H91 H -0.1482 0.4322 0.5522 0.080 Uiso 1 d .
H92 H -0.2233 0.5264 0.4716 0.080 Uiso 1 d .
H93 H -0.2306 0.4169 0.4902 0.080 Uiso 1 d .
H12 H 0.2491 -0.1777 0.2948 0.080 Uiso 1 d .
H13 H 0.3717 -0.3418 0.2521 0.080 Uiso 1 d .
H14 H 0.4689 -0.3415 0.1111 0.080 Uiso 1 d .
H15 H 0.4483 -0.1855 0.0121 0.080 Uiso 1 d .
H19 H 0.3949 0.2430 0.5932 0.080 Uiso 1 d .
H20 H 0.4834 0.1917 0.7401 0.080 Uiso 1 d .
H21 H 0.3755 0.1708 0.8735 0.080 Uiso 1 d .
H22 H 0.1793 0.2147 0.8608 0.080 Uiso 1 d .
H3O' H -0.2331 0.2232 0.5304 0.050 Uiso 1 d .
H4O' H 0.3817 0.3225 0.1101 0.050 Uiso 1 d .
H2' H 0.2634 -0.0544 0.6040 0.080 Uiso 1 d .
H3' H 0.4528 -0.1287 0.5440 0.080 Uiso 1 d .
H4' H 0.4928 -0.0482 0.3971 0.080 Uiso 1 d .
H81' H -0.0563 0.1226 0.6150 0.080 Uiso 1 d .
H82' H 0.0607 0.0167 0.6413 0.080 Uiso 1 d .
H83' H 0.0552 0.1275 0.6460 0.080 Uiso 1 d .
H91' H 0.4533 0.1460 0.1736 0.080 Uiso 1 d .
H92' H 0.5263 0.0586 0.2589 0.080 Uiso 1 d .
H93' H 0.4455 0.0366 0.2012 0.080 Uiso 1 d .
H12 H -0.3166 0.3083 0.2253 0.080 Uiso 1 d .
H13 H -0.5190 0.4084 0.2143 0.080 Uiso 1 d .
H14 H -0.6293 0.4465 0.3462 0.080 Uiso 1 d .
H15 H -0.5402 0.3843 0.4920 0.080 Uiso 1 d .
H19 H 0.1093 0.6188 0.1822 0.080 Uiso 1 d .
H20 H 0.1158 0.7549 0.0638 0.080 Uiso 1 d .
H21 H 0.2605 0.7117 -0.0512 0.080 Uiso 1 d .
H22 H 0.3837 0.5364 -0.0555 0.080 Uiso 1 d .

loop_
_atom_site_aniso_label
_atom_site_aniso_U_11
_atom_site_aniso_U_22
_atom_site_aniso_U_33
_atom_site_aniso_U_23
_atom_site_aniso_U_13
_atom_site_aniso_U_12
Ni1 0.0413(4) 0.0439(4) 0.0434(4) -0.0141(3) 0.0126(3) -0.0200(3)
Ni2 0.0410(4) 0.0418(4) 0.0409(4) -0.0118(3) 0.0090(3) -0.0181(3)
O1 0.055(2) 0.043(2) 0.046(2) -0.0148(17) 0.0143(18) -0.0221(18)
O2 0.041(2) 0.054(2) 0.044(2) -0.0183(17) 0.0123(17) -0.0217(18)
O3 0.096(4) 0.105(4) 0.054(3) -0.029(3) 0.027(2) -0.034(3)
O4 0.084(4) 0.123(4) 0.056(3) -0.035(3) 0.028(2) -0.057(3)
O1' 0.042(2) 0.058(2) 0.045(2) -0.0147(17) 0.0053(18) -0.0217(18)
O2' 0.051(2) 0.042(2) 0.050(2) -0.0158(17) 0.0177(19) -0.0210(18)
O3' 0.057(3) 0.108(4) 0.061(3) -0.014(3) 0.015(2) -0.014(3)
O4' 0.090(3) 0.069(3) 0.064(3) -0.017(2) 0.041(2) -0.028(3)
N1 0.044(3) 0.041(3) 0.057(3) -0.008(2) 0.002(2) -0.020(2)
N2 0.047(3) 0.050(3) 0.046(3) -0.013(2) 0.011(2) -0.025(2)
N3 0.056(3) 0.054(3) 0.043(3) -0.015(2) 0.012(2) -0.023(2)
N4 0.045(3) 0.041(2) 0.048(3) -0.014(2) 0.012(2) -0.018(2)
N5 0.042(3) 0.046(3) 0.051(3) -0.015(2) 0.014(2) -0.018(2)
N1' 0.039(3) 0.043(3) 0.049(3) -0.013(2) 0.006(2) -0.019(2)
N2' 0.043(3) 0.039(2) 0.041(3) -0.010(2) 0.003(2) -0.018(2)
N3' 0.037(3) 0.048(3) 0.043(3) -0.008(2) 0.008(2) -0.018(2)
N4' 0.044(3) 0.042(3) 0.044(3) -0.015(2) 0.011(2) -0.020(2)
N5' 0.052(3) 0.043(3) 0.047(3) -0.014(2) 0.013(2) -0.022(2)
C1 0.053(4) 0.048(3) 0.052(4) 0.000(3) -0.006(3) -0.025(3)
C2 0.079(5) 0.046(4) 0.079(5) 0.002(3) -0.020(4) -0.027(4)
C3 0.080(5) 0.045(4) 0.092(6) -0.005(4) -0.031(4) -0.011(4)
C4 0.053(4) 0.043(4) 0.110(6) -0.024(4) -0.006(4) -0.012(3)
C5 0.041(4) 0.035(3) 0.069(4) -0.011(3) 0.000(3) -0.016(3)
C6 0.055(4) 0.052(4) 0.047(3) -0.003(3) -0.001(3) -0.029(3)
C7 0.039(4) 0.032(3) 0.074(4) -0.016(3) 0.012(3) -0.011(3)
C8 0.119(6) 0.070(4) 0.049(4) 0.001(3) 0.006(4) -0.046(4)
C9 0.052(4) 0.059(4) 0.093(5) -0.029(3) 0.024(3) -0.019(3)
C10 0.049(4) 0.058(4) 0.044(3) -0.021(3) 0.012(3) -0.026(3)
C11 0.048(4) 0.057(4) 0.048(3) -0.020(3) 0.003(3) -0.016(3)
C12 0.057(4) 0.066(4) 0.077(5) -0.028(4) 0.012(3) -0.015(3)
C13 0.093(6) 0.062(5) 0.106(6) -0.036(4) 0.007(5) -0.014(4)
C14 0.086(6) 0.081(6) 0.121(7) -0.068(6) 0.006(5) -0.005(5)
C15 0.070(5) 0.103(6) 0.077(5) -0.059(5) 0.013(4) -0.010(5)
C16 0.050(4) 0.093(5) 0.052(4) -0.038(4) 0.004(3) -0.017(4)
C17 0.061(4) 0.039(3) 0.047(3) -0.020(2) 0.019(3) -0.028(3)
C18 0.062(5) 0.036(3) 0.043(3) -0.016(2) 0.009(3) -0.023(3)
C19 0.052(4) 0.043(3) 0.061(4) -0.016(3) 0.001(3) -0.011(3)
C20 0.072(5) 0.053(4) 0.077(5) -0.014(3) -0.014(4) -0.010(3)
C21 0.110(7) 0.064(5) 0.060(5) -0.014(4) -0.010(5) -0.014(5)
C22 0.113(7) 0.076(5) 0.049(4) -0.023(3) 0.012(4) -0.036(5)
C23 0.086(6) 0.062(4) 0.047(4) -0.024(3) 0.013(4) -0.034(4)
C1' 0.049(4) 0.041(3) 0.044(3) -0.008(3) -0.002(3) -0.023(3)
C2' 0.059(4) 0.045(3) 0.061(4) 0.000(3) -0.009(3) -0.021(3)
C3' 0.050(4) 0.044(3) 0.082(5) 0.000(3) -0.010(3) -0.011(3)
C4' 0.046(4) 0.044(3) 0.073(4) -0.013(3) 0.000(3) -0.016(3)
C5' 0.037(4) 0.041(3) 0.067(4) -0.022(3) 0.002(3) -0.018(3)
C6' 0.049(4) 0.040(3) 0.046(3) -0.010(2) 0.006(3) -0.022(3)
C7' 0.039(3) 0.042(3) 0.059(4) -0.016(3) 0.012(3) -0.017(3)
C8' 0.061(4) 0.074(4) 0.048(3) -0.006(3) 0.008(3) -0.037(3)
C9' 0.061(4) 0.063(4) 0.086(5) -0.024(4) 0.030(4) -0.011(3)
C10' 0.041(4) 0.038(3) 0.049(4) -0.011(2) 0.008(3) -0.022(3)
C11' 0.041(4) 0.048(3) 0.057(4) -0.011(3) 0.006(3) -0.025(3)
C12' 0.044(4) 0.089(5) 0.072(4) -0.019(4) -0.005(3) -0.022(4)
C13' 0.053(5) 0.135(7) 0.085(5) -0.025(5) -0.008(4) -0.031(5)
C14' 0.039(4) 0.099(6) 0.120(7) -0.014(5) -0.007(5) -0.013(4)
C15' 0.040(4) 0.079(5) 0.092(5) -0.014(4) 0.026(4) -0.013(4)
C16' 0.054(4) 0.061(4) 0.055(4) -0.007(3) 0.012(3) -0.023(3)
C17' 0.041(3) 0.054(4) 0.043(3) -0.015(3) 0.007(3) -0.028(3)
C18' 0.047(3) 0.052(3) 0.043(3) -0.012(3) 0.007(3) -0.029(3)
C19' 0.069(4) 0.054(4) 0.063(4) -0.015(3) 0.019(3) -0.025(3)
C20' 0.107(6) 0.051(4) 0.081(5) -0.002(4) 0.013(4) -0.032(4)
C21' 0.110(6) 0.075(5) 0.069(5) 0.000(4) 0.020(4) -0.056(5)
C22' 0.083(5) 0.086(5) 0.049(4) -0.012(3) 0.020(3) -0.047(4)
C23' 0.058(4) 0.063(4) 0.049(4) -0.016(3) 0.014(3) -0.031(3)
Cl1 0.112(2) 0.187(3) 0.130(2) -0.021(2) 0.0084(16) -0.057(2)
Cl2A 0.132(6) 0.160(6) 0.159(6) -0.028(5) -0.018(4) -0.071(5)
Cl2B 0.126(6) 0.209(8) 0.140(6) -0.060(6) 0.001(4) 0.005(6)
C24 0.086(9) 0.265(18) 0.264(18) -0.043(14) -0.022(10) -0.065(11)

loop_
_atom_type_symbol
_atom_type_description
_atom_type_scat_dispersion_real
_atom_type_scat_dispersion_imag
_atom_type_scat_source
C C 0.0033 0.0016 'International Tables Vol C Tables 4.2.6.8 and 6.1.1.4'
H H 0.0000 0.0000 'International Tables Vol C Tables 4.2.6.8 and 6.1.1.4'
N N 0.0061 0.0033 'International Tables Vol C Tables 4.2.6.8 and 6.1.1.4'
O O 0.0106 0.0060 'International Tables Vol C Tables 4.2.6.8 and 6.1.1.4'
Ni Ni 0.3393 1.1124 'International Tables Vol C Tables 4.2.6.8 and 6.1.1.4'
Cl Cl 0.1484 0.1585 'International Tables Vol C Tables 4.2.6.8 and 6.1.1.4'

loop_
_geom_angle_atom_site_label_1
_geom_angle_atom_site_label_2
_geom_angle_atom_site_label_3
_geom_angle
N4 Ni1 N4' 174.34(18)
N4 Ni1 O2' 106.31(16)
N4' Ni1 O2' 79.35(16)
N4 Ni1 O2 79.06(17)
N4' Ni1 O2 99.86(16)
O2' Ni1 O2 104.37(15)
N4 Ni1 N1 76.14(18)
N4' Ni1 N1 104.64(17)
O2' Ni1 N1 84.49(15)
O2 Ni1 N1 155.14(15)
N4 Ni1 N1' 100.53(16)
N4' Ni1 N1' 73.81(16)
O2' Ni1 N1' 153.05(14)
O2 Ni1 N1' 82.80(15)
N1 Ni1 N1' 99.88(15)
N2' Ni2 N2 173.70(17)
N2' Ni2 O1 107.14(16)
N2 Ni2 O1 79.10(17)
N2' Ni2 O1' 79.06(17)
N2 Ni2 O1' 100.08(17)
O1 Ni2 O1' 108.04(15)
N2' Ni2 N1' 75.80(17)
N2 Ni2 N1' 104.37(17)
N1 Ni2 N2 73.92(16)
N1 Ni2 N2 99.80(16)
N1 Ni2 N1 98.64(17)
N1 Ni2 O1 152.73(17)
N1 Ni2 O1 80.86(16)
Ni2 N1 Ni1 89.74(13)
O1 Ni2 N1' 84.17(15)
O1' Ni2 N1' 154.41(15)
C10 O1 Ni2 110.6(3)
C17 O2 Ni1 109.4(3)
C10' O1' Ni2 109.3(3)
C17' O2' Ni1 110.2(3)
C1 N1 C5 119.6(5)
C1 N1 Ni1 126.7(4)
C5 N1 Ni1 105.2(3)
C6 N2 N3 120.2(4)
C6 N2 Ni2 123.8(4)
N3 N2 Ni2 116.0(3)
C10 N3 N2 109.0(4)
C7 N4 N5 121.8(4)
C7 N4 Ni1 122.7(4)
N5 N4 Ni1 115.4(3)
C17 N5 N4 110.3(4)
C1' N1' C5' 118.4(4)
C1' N1' Ni2 103.5(3)
C5' N1' Ni2 123.9(3)
C1' N1' Ni1 124.6(3)
C5' N1' Ni1 101.6(3)
Ni2 N1' Ni1 80.73(14)
C6' N2' N3' 120.8(4)
C6' N2' Ni2 122.9(4)
N3' N2' Ni2 116.2(3)
C10' N3' N2' 108.9(4)
C7' N4' N5' 120.1(4)
C7' N4' Ni1 124.6(4)
N5' N4' Ni1 115.2(3)
C17' N5' N4' 110.0(4)
N1 C1 C2 121.8(6)
N1 C1 C6 118.0(5)
C2 C1 C6 119.7(5)
C3 C2 C1 118.3(6)
C2 C3 C4 119.8(6)
C3 C4 C5 120.9(6)
N1 C5 C4 119.4(6)
N1 C5 C7 117.1(5)
C4 C5 C7 123.4(6)
N2 C6 C1 113.1(5)
N2 C6 C8 123.7(5)
C1 C6 C8 123.1(5)
N4 C7 C5 113.5(5)
N4 C7 C9 123.7(6)
C5 C7 C9 122.8(5)
O1 C10 N3 124.7(5)
O1 C10 C11 119.4(5)
N3 C10 C11 116.0(5)
C12 C11 C16 118.3(6)
C12 C11 C10 119.3(5)
C16 C11 C10 122.5(6)
C11 C12 C13 121.4(6)
C14 C13 C12 119.4(7)
C15 C14 C13 121.6(7)
C14 C15 C16 120.5(7)
O3 C16 C15 117.7(6)
O3 C16 C11 123.6(6)
C15 C16 C11 118.8(7)
O2 C17 N5 124.7(5)
O2 C17 C18 119.1(5)
N5 C17 C18 116.2(5)
C19 C18 C23 118.9(6)
C19 C18 C17 119.0(5)
C23 C18 C17 122.1(6)
C18 C19 C20 121.4(6)
C21 C20 C19 118.6(7)
C22 C21 C20 120.6(7)
C21 C22 C23 121.2(7)
O4 C23 C22 117.8(6)
O4 C23 C18 123.0(6)
C22 C23 C18 119.2(7)
N1' C1' C2' 121.3(5)
N1' C1' C6' 116.1(5)
C2' C1' C6' 122.4(5)
C3' C2' C1' 119.2(5)
C2' C3' C4' 119.8(5)
C5' C4' C3' 119.5(5)
N1' C5' C4' 121.6(5)
N1' C5' C7' 116.5(5)
C4' C5' C7' 121.8(5)
N2' C6' C1' 112.9(5)
N2' C6' C8' 125.1(5)
C1' C6' C8' 121.9(5)
N4' C7' C5' 113.8(5)
N4' C7' C9' 123.4(5)
C5' C7' C9' 122.6(5)
O1' C10' N3' 124.8(5)
O1' C10' C11' 119.1(5)
N3' C10' C11' 116.1(5)
C16' C11' C12' 117.3(5)
C16' C11' C10' 123.9(5)
C12' C11' C10' 118.7(5)
C13' C12' C11' 121.8(6)
C14' C13' C12' 119.4(7)
C13' C14' C15' 121.3(6)
C14' C15' C16' 119.3(6)
O3' C16' C11' 122.0(5)
O3' C16' C15' 117.2(6)
C11' C16' C15' 120.9(6)
O2' C17' N5' 124.2(5)
O2' C17' C18' 119.9(5)
N5' C17' C18' 115.9(4)
C19' C18' C23' 118.6(5)
C19' C18' C17' 118.9(5)
C23' C18' C17' 122.5(5)
C18' C19' C20' 121.1(6)
C19' C20' C21' 119.3(6)
C22' C21' C20' 120.5(6)
C21' C22' C23' 121.0(6)
O4' C23' C22' 117.5(5)
O4' C23' C18' 122.9(5)
C22' C23' C18' 119.5(6)
Cl2B Cl2A C24 61.4(8)
Cl2A Cl2B C24 71.1(8)
Cl2B C24 Cl2A 47.6(6)
Cl2B C24 Cl1 122.8(11)
Cl2A C24 Cl1 108.7(11)

loop_
_geom_bond_atom_site_label_1
_geom_bond_atom_site_label_2
_geom_bond_distance
Ni1 N4 1.962(4)
Ni1 N4' 1.965(4)
Ni1 O2' 2.010(3)
Ni1 O2 2.026(4)
Ni1 N1 2.281(5)
Ni1 N1' 2.430(4)
Ni2 N1 2.454(4)
Ni2 N2' 1.953(4)
Ni2 N2 1.956(4)
Ni2 O1 2.002(3)
Ni2 O1' 2.019(4)
Ni2 N1' 2.300(4)
O1 C10 1.266(6)
O2 C17 1.277(6)
O3 C16 1.351(8)
O4 C23 1.335(8)
O1' C10' 1.276(6)
O2' C17' 1.273(6)
O3' C16' 1.332(7)
O4' C23' 1.346(7)
N1 C1 1.340(7)
N1 C5 1.364(7)
N2 C6 1.285(7)
N2 N3 1.375(6)
N3 C10 1.340(7)
N4 C7 1.288(7)
N4 N5 1.369(6)
N5 C17 1.327(7)
N1' C1' 1.354(6)
N1' C5' 1.357(7)
N2' C6' 1.279(6)
N2' N3' 1.377(6)
N3' C10' 1.340(7)
N4' C7' 1.284(6)
N4' N5' 1.373(6)
N5' C17' 1.342(7)
C1 C2 1.398(8)
C1 C6 1.466(8)
C2 C3 1.361(10)
C3 C4 1.365(10)
C4 C5 1.380(8)
C5 C7 1.460(8)
C6 C8 1.494(8)
C7 C9 1.484(8)
C10 C11 1.477(8)
C11 C12 1.376(9)
C11 C16 1.403(8)
C12 C13 1.377(9)
C13 C14 1.349(12)
C14 C15 1.341(11)
C15 C16 1.401(9)
C17 C18 1.491(8)
C18 C19 1.381(8)
C18 C23 1.393(8)
C19 C20 1.392(9)
C20 C21 1.373(10)
C21 C22 1.367(11)
C22 C23 1.381(9)
C1' C2' 1.389(7)
C1' C6' 1.475(8)
C2' C3' 1.357(9)
C3' C4' 1.375(8)
C4' C5' 1.370(8)
C5' C7' 1.481(8)
C6' C8' 1.491(7)
C7' C9' 1.483(8)
C10' C11' 1.471(7)
C11' C16' 1.389(8)
C11' C12' 1.395(8)
C12' C13' 1.373(9)
C13' C14' 1.360(11)
C14' C15' 1.369(11)
C15' C16' 1.394(9)
C17' C18' 1.475(7)
C18' C19' 1.373(8)
C18' C23' 1.402(7)
C19' C20' 1.376(9)
C20' C21' 1.387(10)
C21' C22' 1.340(9)
C22' C23' 1.382(8)
Cl1 C24 1.767(16)
Cl2A Cl2B 1.209(10)
Cl2A C24 1.549(15)
Cl2B C24 1.438(13)
